data_4344773
loop_
_publ_author_name
'Li, Li'
'Nishihara, Sadafumi'
'Inoue, Katsuya'
'Kurmoo, Mohamedally'

_publ_section_title
;
 Synthesis, Crystal Structure, and Magnetic Properties of a Chiral
 Cyanide-Bridged Bimetallic Framework
 K3[Mn(II)(l-asp)]6[Cr(III)(CN)6]&#x00B7;2H2O.
;
_journal_issue 1
_journal_name_full 'Inorganic chemistry'
_journal_page_first 300
_journal_paper_doi 10.1021/acs.inorgchem.5b02399
_journal_volume 55
_journal_year 2015
_chemical_formula_sum 'C10 H11.33 Cr0.33 K Mn2 N4 O8.67'
_chemical_formula_weight 492.54
_chemical_name_systematic
; 
 ? 
;
_space_group_IT_number 143
_symmetry_cell_setting trigonal
_symmetry_space_group_name_Hall 'P 3'
_symmetry_space_group_name_H-M 'P 3'
_atom_sites_solution_hydrogens geom
_atom_sites_solution_primary direct
_atom_sites_solution_secondary difmap
_audit_creation_method SHELXL-97
_cell_angle_alpha 90.00
_cell_angle_beta 90.00
_cell_angle_gamma 120.00
_cell_formula_units_Z 3
_cell_length_a 13.1187(7)
_cell_length_b 13.1187(7)
_cell_length_c 7.8357(4)
_cell_measurement_reflns_used 6641
_cell_measurement_temperature 243(2)
_cell_measurement_theta_max 28.90
_cell_measurement_theta_min 2.60
_cell_volume 1167.86(11)
_computing_cell_refinement 'Bruker SAINT'
_computing_data_collection 'Bruker APEX2'
_computing_data_reduction 'Bruker SAINT'
_computing_structure_refinement 'SHELXL-97 (Sheldrick, 1997)'
_computing_structure_solution 'SHELXS-97 (Sheldrick, 1990)'
_diffrn_ambient_temperature 243(2)
_diffrn_measured_fraction_theta_full 0.999
_diffrn_measured_fraction_theta_max 0.948
_diffrn_measurement_device_type 'Bruker APEX-II CCD'
_diffrn_measurement_method '\f and \w scans'
_diffrn_radiation_monochromator graphite
_diffrn_radiation_source 'fine-focus sealed tube'
_diffrn_radiation_type MoK\a
_diffrn_radiation_wavelength 0.71073
_diffrn_reflns_av_R_equivalents 0.0166
_diffrn_reflns_av_sigmaI/netI 0.0288
_diffrn_reflns_limit_h_max 17
_diffrn_reflns_limit_h_min -15
_diffrn_reflns_limit_k_max 13
_diffrn_reflns_limit_k_min -17
_diffrn_reflns_limit_l_max 6
_diffrn_reflns_limit_l_min -10
_diffrn_reflns_number 6844
_diffrn_reflns_theta_full 25.00
_diffrn_reflns_theta_max 28.90
_diffrn_reflns_theta_min 2.60
_exptl_absorpt_coefficient_mu 2.166
_exptl_absorpt_correction_T_max 0.4779
_exptl_absorpt_correction_T_min 0.3124
_exptl_absorpt_correction_type multi-scan
_exptl_crystal_colour orange
_exptl_crystal_density_diffrn 2.101
_exptl_crystal_density_method 'not measured'
_exptl_crystal_description prism
_exptl_crystal_F_000 737
_exptl_crystal_size_max 0.07
_exptl_crystal_size_mid 0.07
_exptl_crystal_size_min 0.04
_refine_diff_density_max 0.790
_refine_diff_density_min -1.371
_refine_diff_density_rms 0.135
_refine_ls_abs_structure_details 'Flack H D (1983), Acta Cryst. A39, 876-881'
_refine_ls_abs_structure_Flack 0.07(4)
_refine_ls_extinction_method none
_refine_ls_goodness_of_fit_ref 1.341
_refine_ls_hydrogen_treatment mixed
_refine_ls_matrix_type full
_refine_ls_number_parameters 231
_refine_ls_number_reflns 3309
_refine_ls_number_restraints 0
_refine_ls_restrained_S_all 1.341
_refine_ls_R_factor_all 0.0464
_refine_ls_R_factor_gt 0.0462
_refine_ls_shift/su_max 0.000
_refine_ls_shift/su_mean 0.000
_refine_ls_structure_factor_coef Fsqd
_refine_ls_weighting_details 'calc w=1/[\s^2^(Fo^2^)+(0.0027P)^2^+5.8727P] where P=(Fo^2^+2Fc^2^)/3'
_refine_ls_weighting_scheme calc
_refine_ls_wR_factor_gt 0.1197
_refine_ls_wR_factor_ref 0.1198
_reflns_number_gt 3287
_reflns_number_total 3309
_reflns_threshold_expression >2sigma(I)
_cod_data_source_file ic5b02399_si_001.cif
_cod_data_source_block Mn6CrAspartate243K
_cod_depositor_comments
;
The following automatic conversions were performed:

'_symmetry_cell_setting' value 'Trigonal' changed to 'trigonal'
according to
/usr/data/users/saulius/crontab/automatic-downloads/current/ACS/lib/dictionaries/cif_core.dic
dictionary named 'cif_core.dic' version 2.4.2 from 2011-04-26.

Automatic conversion script
Id: cif_fix_values 4268 2015-11-12 08:31:59Z antanas 
;
_cod_original_sg_symbol_H-M 'P3   '
_cod_database_code 4344773

loop_
_symmetry_equiv_pos_as_xyz
'x, y, z'
'-y, x-y, z'
'-x+y, -x, z'

loop_
_atom_site_label
_atom_site_type_symbol
_atom_site_fract_x
_atom_site_fract_y
_atom_site_fract_z
_atom_site_U_iso_or_equiv
_atom_site_adp_type
_atom_site_occupancy
_atom_site_symmetry_multiplicity
_atom_site_calc_flag
_atom_site_refinement_flags
_atom_site_disorder_assembly
_atom_site_disorder_group
Mn1 Mn 0.01923(8) 0.30851(9) 0.3634(3) 0.0147(2) Uani 1 1 d . . .
Mn2 Mn 0.31417(8) 0.35822(9) -0.1366(3) 0.0151(2) Uani 1 1 d . . .
N2 N 0.4580(5) 0.3155(5) -0.1721(8) 0.0212(12) Uani 1 1 d . . .
O1 O 0.1230(4) 0.4093(5) 0.1490(7) 0.0260(10) Uani 1 1 d . . .
O2 O 0.1867(4) 0.4157(5) -0.1125(6) 0.0209(10) Uani 1 1 d . . .
N3 N -0.0218(5) 0.2669(4) 0.6432(7) 0.0174(10) Uani 1 1 d . . .
H3 H -0.0929 0.2019 0.6550 0.021 Uiso 1 1 calc R . .
H3A H 0.0323 0.2529 0.6912 0.021 Uiso 1 1 calc R . .
O3 O 0.1458(4) 0.2501(5) 0.3849(6) 0.0184(9) Uani 1 1 d . . .
O4 O 0.4231(4) 0.5246(4) -0.2689(7) 0.0210(9) Uani 1 1 d . . .
N4 N 0.3548(5) 0.3995(5) 0.1432(7) 0.0187(11) Uani 1 1 d . . .
H4 H 0.4256 0.4648 0.1553 0.022 Uiso 1 1 calc R . .
H4A H 0.3003 0.4127 0.1914 0.022 Uiso 1 1 calc R . .
C3 C 0.1075(5) 0.3990(5) -0.0088(8) 0.0143(11) Uani 1 1 d . . .
O5 O 0.2100(4) 0.2577(5) -0.3509(7) 0.0255(10) Uani 1 1 d . . .
O6 O 0.1163(4) 0.4787(4) 0.5094(6) 0.0213(9) Uani 1 1 d . . .
O7 O -0.0894(4) 0.1419(4) 0.2314(7) 0.0218(9) Uani 1 1 d . . .
O8 O 0.2171(4) 0.1874(4) 0.0092(6) 0.0213(9) Uani 1 1 d . . .
C4 C -0.0139(5) 0.3659(6) -0.0777(8) 0.0183(12) Uani 1 1 d . . .
H4B H -0.0365 0.4204 -0.0318 0.022 Uiso 1 1 calc R . .
H4C H -0.0703 0.2879 -0.0368 0.022 Uiso 1 1 calc R . .
N1 N -0.1257(5) 0.3510(5) 0.3265(9) 0.0249(13) Uani 1 1 d . . .
C5 C 0.5170(5) 0.5904(5) -0.3481(8) 0.0158(11) Uani 1 1 d . . .
C6 C -0.1835(5) 0.0767(5) 0.1517(8) 0.0163(11) Uani 1 1 d . . .
C7 C 0.3471(5) 0.3012(6) 0.4227(8) 0.0181(12) Uani 1 1 d . . .
H7 H 0.3704 0.2476 0.4700 0.022 Uiso 1 1 calc R . .
H7A H 0.4030 0.3797 0.4626 0.022 Uiso 1 1 calc R . .
C8 C 0.2258(5) 0.2677(5) 0.4919(8) 0.0141(11) Uani 1 1 d . . .
Cr1A Cr -0.3333 0.3333 0.5745 0.0113(6) Uani 0.50 3 d SP . 1
Cr1B Cr 0.6667 0.3333 0.0747 0.008 Uani 0.50 3 d SP . 2
C2B C 0.5321 0.3176 -0.0802 0.007 Uani 0.50 1 d P . 2
C1A C -0.1990 0.3486 0.4176 0.007 Uani 0.50 1 d P . 1
C9 C 0.3552(5) 0.2991(5) 0.2286(8) 0.0162(12) Uani 1 1 d . . .
H9 H 0.4310 0.3051 0.2020 0.019 Uiso 1 1 calc R . .
C10 C -0.0213(5) 0.3668(5) 0.7291(8) 0.0149(11) Uani 1 1 d . . .
H10 H -0.0970 0.3610 0.7023 0.018 Uiso 1 1 calc R . .
C2A C 0.5328 0.3190 -0.2700 0.013 Uani 0.50 1 d P . 1
C1B C -0.1994 0.3477 0.2303 0.011 Uani 0.50 1 d P . 2
K1A K 0.0000 0.0000 0.3618(14) 0.049(2) Uani 0.50 3 d SP . 1
K1B K 0.3333 0.6667 -0.136(2) 0.082(4) Uani 0.50 3 d SP . 2
K2B K 0.0000 0.0000 0.855(4) 0.157(10) Uani 0.50 3 d SP . 2
K2A K 0.3333 0.6667 0.3615(17) 0.076(3) Uani 0.50 3 d SP . 1
K3A K 0.0000 0.0000 1.0940(14) 0.055(2) Uani 0.50 3 d SP . 1
K3B K 0.3333 0.6667 0.6004(16) 0.063(3) Uani 0.50 3 d SP . 2
O9A O 0.0000 0.0000 0.694(6) 0.16(3) Uani 0.50 3 d SP A 1
O9B O 0.0000 0.0000 0.500(3) 0.036(5) Uani 0.50 3 d SP B 2
O10B O 0.3333 0.6667 0.215(5) 0.17(3) Uani 0.50 3 d SP C 2
O10A O 0.3333 0.6667 0.015(3) 0.036(5) Uani 0.50 3 d SP D 1

loop_
_atom_site_aniso_label
_atom_site_aniso_U_11
_atom_site_aniso_U_22
_atom_site_aniso_U_33
_atom_site_aniso_U_23
_atom_site_aniso_U_13
_atom_site_aniso_U_12
Mn1 0.0156(5) 0.0195(5) 0.0104(4) -0.0011(4) -0.0008(3) 0.0097(4)
Mn2 0.0154(5) 0.0191(5) 0.0120(5) 0.0012(4) 0.0004(3) 0.0095(4)
N2 0.020(3) 0.017(3) 0.027(3) 0.000(2) -0.003(2) 0.009(2)
O1 0.022(2) 0.043(3) 0.014(2) 0.004(2) 0.0009(18) 0.017(2)
O2 0.024(2) 0.036(3) 0.011(2) 0.0012(19) 0.0022(18) 0.021(2)
N3 0.018(2) 0.015(2) 0.017(3) 0.0004(18) -0.0004(19) 0.0063(19)
O3 0.019(2) 0.032(3) 0.010(2) 0.0002(18) -0.0009(17) 0.017(2)
O4 0.018(2) 0.016(2) 0.024(3) 0.0052(17) 0.0069(18) 0.0046(16)
N4 0.019(2) 0.018(2) 0.019(3) 0.0015(19) -0.002(2) 0.009(2)
C3 0.018(3) 0.011(2) 0.017(3) 0.0040(19) 0.003(2) 0.009(2)
O5 0.024(2) 0.039(3) 0.016(2) -0.0034(19) -0.0013(18) 0.017(2)
O6 0.024(2) 0.023(2) 0.013(2) -0.0016(17) 0.0018(17) 0.0084(18)
O7 0.018(2) 0.017(2) 0.024(3) -0.0071(18) -0.0068(18) 0.0040(17)
O8 0.024(2) 0.023(2) 0.013(2) 0.0002(17) -0.0024(17) 0.0081(18)
C4 0.017(3) 0.023(3) 0.014(3) -0.005(2) 0.004(2) 0.008(2)
N1 0.022(3) 0.026(3) 0.028(3) -0.004(2) -0.003(2) 0.013(2)
C5 0.019(3) 0.012(2) 0.017(3) -0.001(2) 0.001(2) 0.008(2)
C6 0.018(3) 0.014(2) 0.017(3) 0.001(2) -0.001(2) 0.008(2)
C7 0.013(3) 0.025(3) 0.014(3) 0.004(2) -0.002(2) 0.008(2)
C8 0.015(2) 0.010(2) 0.017(3) -0.0041(19) 0.000(2) 0.006(2)
Cr1A 0.0105(7) 0.0105(7) 0.0129(18) 0.000 0.000 0.0053(4)
Cr1B 0.008 0.008 0.007 0.000 0.000 0.004
C2B 0.009 0.008 0.003 -0.003 0.001 0.004
C1A 0.004 0.005 0.013 0.002 -0.002 0.001
C9 0.018(3) 0.022(3) 0.011(3) -0.003(2) -0.001(2) 0.012(2)
C10 0.018(3) 0.018(3) 0.010(3) 0.004(2) 0.001(2) 0.011(2)
C2A 0.015 0.019 0.009 -0.001 -0.004 0.013
C1B 0.013 0.018 0.006 0.000 0.004 0.011
K1A 0.027(2) 0.027(2) 0.092(7) 0.000 0.000 0.0136(12)
K1B 0.014(2) 0.014(2) 0.216(15) 0.000 0.000 0.0070(11)
K2B 0.070(6) 0.070(6) 0.33(3) 0.000 0.000 0.035(3)
K2A 0.068(5) 0.068(5) 0.092(9) 0.000 0.000 0.034(2)
K3A 0.028(2) 0.028(2) 0.111(8) 0.000 0.000 0.0138(10)
K3B 0.0239(19) 0.0239(19) 0.142(9) 0.000 0.000 0.0120(10)
O9A 0.22(4) 0.22(4) 0.04(2) 0.000 0.000 0.11(2)
O9B 0.044(8) 0.044(8) 0.019(10) 0.000 0.000 0.022(4)
O10B 0.25(4) 0.25(4) 0.02(2) 0.000 0.000 0.12(2)
O10A 0.042(8) 0.042(8) 0.023(11) 0.000 0.000 0.021(4)

loop_
_atom_type_symbol
_atom_type_description
_atom_type_scat_dispersion_real
_atom_type_scat_dispersion_imag
_atom_type_scat_source
C C 0.0033 0.0016 'International Tables Vol C Tables 4.2.6.8 and 6.1.1.4'
H H 0.0000 0.0000 'International Tables Vol C Tables 4.2.6.8 and 6.1.1.4'
N N 0.0061 0.0033 'International Tables Vol C Tables 4.2.6.8 and 6.1.1.4'
O O 0.0106 0.0060 'International Tables Vol C Tables 4.2.6.8 and 6.1.1.4'
K K 0.2009 0.2494 'International Tables Vol C Tables 4.2.6.8 and 6.1.1.4'
Cr Cr 0.3209 0.6236 'International Tables Vol C Tables 4.2.6.8 and 6.1.1.4'
Mn Mn 0.3368 0.7283 'International Tables Vol C Tables 4.2.6.8 and 6.1.1.4'

loop_
_geom_angle_atom_site_label_1
_geom_angle_atom_site_label_2
_geom_angle_atom_site_label_3
_geom_angle
_geom_angle_site_symmetry_1
_geom_angle_site_symmetry_3
O1 Mn1 O3 85.20(19) . .
O1 Mn1 O7 98.1(2) . .
O3 Mn1 O7 85.08(18) . .
O1 Mn1 N1 95.8(2) . .
O3 Mn1 N1 173.8(2) . .
O7 Mn1 N1 88.7(2) . .
O1 Mn1 O6 85.23(18) . .
O3 Mn1 O6 99.12(18) . .
O7 Mn1 O6 174.86(18) . .
N1 Mn1 O6 87.1(2) . .
O1 Mn1 N3 155.25(19) . .
O3 Mn1 N3 88.34(18) . .
O7 Mn1 N3 105.09(19) . .
N1 Mn1 N3 93.2(2) . .
O6 Mn1 N3 72.24(17) . .
O1 Mn1 K1A 109.0(2) . .
O3 Mn1 K1A 45.39(14) . .
O7 Mn1 K1A 45.01(16) . .
N1 Mn1 K1A 128.87(16) . .
O6 Mn1 K1A 137.43(17) . .
N3 Mn1 K1A 82.5(2) . .
O5 Mn2 O2 85.23(19) . .
O5 Mn2 O4 98.04(19) . .
O2 Mn2 O4 85.77(18) . .
O5 Mn2 N2 96.1(2) . .
O2 Mn2 N2 174.6(2) . .
O4 Mn2 N2 88.82(19) . .
O5 Mn2 O8 85.20(18) . .
O2 Mn2 O8 98.70(19) . .
O4 Mn2 O8 174.72(18) . .
N2 Mn2 O8 86.68(19) . .
O5 Mn2 N4 155.1(2) . .
O2 Mn2 N4 87.87(19) . .
O4 Mn2 N4 105.28(19) . .
N2 Mn2 N4 93.0(2) . .
O8 Mn2 N4 72.23(18) . .
O5 Mn2 K1B 109.1(3) . .
O2 Mn2 K1B 45.71(15) . .
O4 Mn2 K1B 45.4(2) . .
N2 Mn2 K1B 129.11(15) . .
O8 Mn2 K1B 137.4(2) . .
N4 Mn2 K1B 82.3(3) . .
C2B N2 C2A 75.6(3) . .
C2B N2 Mn2 134.0(4) . .
C2A N2 Mn2 145.7(4) . .
C3 O1 Mn1 133.5(4) . .
C3 O2 Mn2 135.8(4) . .
C3 O2 K1B 105.3(4) . .
Mn2 O2 K1B 101.71(19) . .
C10 N3 Mn1 109.5(4) . .
C10 N3 H3 109.8 . .
Mn1 N3 H3 109.8 . .
C10 N3 H3A 109.8 . .
Mn1 N3 H3A 109.8 . .
H3 N3 H3A 108.2 . .
C8 O3 Mn1 134.4(4) . .
C8 O3 K1A 105.6(4) . .
Mn1 O3 K1A 102.15(18) . .
C5 O4 Mn2 147.8(4) . .
C5 O4 K1B 108.4(4) . .
Mn2 O4 K1B 101.7(3) . .
C5 O4 K3B 87.6(4) . 1_554
Mn2 O4 K3B 123.20(19) . 1_554
K1B O4 K3B 42.5(4) . 1_554
C9 N4 Mn2 109.4(4) . .
C9 N4 H4 109.8 . .
Mn2 N4 H4 109.8 . .
C9 N4 H4A 109.8 . .
Mn2 N4 H4A 109.8 . .
H4 N4 H4A 108.2 . .
O2 C3 O1 123.3(6) . .
O2 C3 C4 118.6(5) . .
O1 C3 C4 118.1(5) . .
O2 C3 K1B 54.1(4) . .
O1 C3 K1B 99.6(5) . .
C4 C3 K1B 115.8(4) . .
C8 O5 Mn2 133.4(4) 1_554 .
C5 O6 Mn1 116.7(4) 3_566 .
C5 O6 K3B 90.9(4) 3_566 .
Mn1 O6 K3B 146.4(2) . .
C5 O6 K2A 125.6(4) 3_566 .
Mn1 O6 K2A 117.7(3) . .
K3B O6 K2A 38.3(4) . .
C6 O7 Mn1 147.3(4) . .
C6 O7 K1A 108.6(4) . .
Mn1 O7 K1A 102.1(2) . .
C6 O7 K3A 87.3(4) . 1_554
Mn1 O7 K3A 123.73(19) . 1_554
K1A O7 K3A 43.2(3) . 1_554
C6 O8 Mn2 116.5(4) 3 .
C6 O8 K3A 92.0(4) 3 1_554
Mn2 O8 K3A 145.7(2) . 1_554
C6 O8 K2B 126.6(7) 3 1_554
Mn2 O8 K2B 116.9(6) . 1_554
K3A O8 K2B 38.3(7) 1_554 1_554
C3 C4 C10 114.4(5) . 1_554
C3 C4 H4B 108.7 . .
C10 C4 H4B 108.7 1_554 .
C3 C4 H4C 108.7 . .
C10 C4 H4C 108.7 1_554 .
H4B C4 H4C 107.6 . .
C1A N1 C1B 75.6(3) . .
C1A N1 Mn1 133.7(4) . .
C1B N1 Mn1 146.1(4) . .
O4 C5 O6 124.0(6) . 2_664
O4 C5 C10 118.4(5) . 2_664
O6 C5 C10 117.6(5) 2_664 2_664
O4 C5 K3B 68.2(3) . 1_554
O6 C5 K3B 64.7(4) 2_664 1_554
C10 C5 K3B 150.0(4) 2_664 1_554
O4 C5 K1B 51.5(3) . .
O6 C5 K1B 98.6(4) 2_664 .
C10 C5 K1B 122.0(4) 2_664 .
K3B C5 K1B 36.3(3) 1_554 .
O8 C6 O7 123.8(6) 2 .
O8 C6 C9 117.9(5) 2 2
O7 C6 C9 118.3(5) . 2
O8 C6 K3A 63.7(4) 2 1_554
O7 C6 K3A 68.5(3) . 1_554
C9 C6 K3A 150.8(4) 2 1_554
O8 C6 K1A 98.2(4) 2 .
O7 C6 K1A 51.2(3) . .
C9 C6 K1A 122.4(4) 2 .
K3A C6 K1A 36.9(3) 1_554 .
C8 C7 C9 115.0(5) . .
C8 C7 H7 108.5 . .
C9 C7 H7 108.5 . .
C8 C7 H7A 108.5 . .
C9 C7 H7A 108.5 . .
H7 C7 H7A 107.5 . .
O5 C8 O3 123.7(5) 1_556 .
O5 C8 C7 118.5(5) 1_556 .
O3 C8 C7 117.8(5) . .
O5 C8 K1A 100.0(4) 1_556 .
O3 C8 K1A 53.5(3) . .
C7 C8 K1A 115.7(4) . .
C2A Cr1A C2A 88.795(3) 2_556 1_456
C2A Cr1A C2A 88.797(3) 2_556 3_566
C2A Cr1A C2A 88.797(3) 1_456 3_566
C2A Cr1A C1A 91.581(3) 2_556 .
C2A Cr1A C1A 179.6 1_456 .
C2A Cr1A C1A 91.153(3) 3_566 .
C2A Cr1A C1A 91.152(4) 2_556 3_455
C2A Cr1A C1A 91.581(3) 1_456 3_455
C2A Cr1A C1A 179.6 3_566 3_455
C1A Cr1A C1A 88.470(3) . 3_455
C2A Cr1A C1A 179.6 2_556 2_565
C2A Cr1A C1A 91.154(3) 1_456 2_565
C2A Cr1A C1A 91.580(3) 3_566 2_565
C1A Cr1A C1A 88.470(3) . 2_565
C1A Cr1A C1A 88.471(4) 3_455 2_565
C2B Cr1B C2B 88.979(3) 3_665 .
C2B Cr1B C2B 88.981(3) 3_665 2_655
C2B Cr1B C2B 88.981(3) . 2_655
C2B Cr1B C1B 91.417(3) 3_665 1_655
C2B Cr1B C1B 179.6 . 1_655
C2B Cr1B C1B 90.817(3) 2_655 1_655
C2B Cr1B C1B 179.6 3_665 3
C2B Cr1B C1B 90.817(3) . 3
C2B Cr1B C1B 91.415(4) 2_655 3
C1B Cr1B C1B 88.789(3) 1_655 3
C2B Cr1B C1B 90.815(3) 3_665 2_665
C2B Cr1B C1B 91.415(3) . 2_665
C2B Cr1B C1B 179.6 2_655 2_665
C1B Cr1B C1B 88.788(3) 1_655 2_665
C1B Cr1B C1B 88.791(3) 3 2_665
N2 C2B Cr1B 176.1(3) . .
N1 C1A Cr1A 176.4(3) . .
N4 C9 C7 113.8(5) . .
N4 C9 C6 110.0(5) . 3
C7 C9 C6 112.4(5) . 3
N4 C9 H9 106.7 . .
C7 C9 H9 106.7 . .
C6 C9 H9 106.7 3 .
N3 C10 C4 114.9(5) . 1_556
N3 C10 C5 110.3(5) . 3_566
C4 C10 C5 112.3(5) 1_556 3_566
N3 C10 H10 106.2 . .
C4 C10 H10 106.2 1_556 .
C5 C10 H10 106.2 3_566 .
N2 C2A Cr1A 176.4(3) . 1_654
N1 C1B Cr1B 176.4(3) . 1_455
K3A K1A O9A 179.999(3) 1_554 .
K3A K1A O7 68.9(2) 1_554 3
O9A K1A O7 111.1(2) . 3
K3A K1A O7 68.9(2) 1_554 .
O9A K1A O7 111.1(2) . .
O7 K1A O7 107.8(2) 3 .
K3A K1A O7 68.9(2) 1_554 2
O9A K1A O7 111.1(2) . 2
O7 K1A O7 107.8(2) 3 2
O7 K1A O7 107.8(2) . 2
K3A K1A O3 93.6(2) 1_554 2
O9A K1A O3 86.4(2) . 2
O7 K1A O3 162.5(4) 3 2
O7 K1A O3 65.50(13) . 2
O7 K1A O3 61.94(13) 2 2
K3A K1A O3 93.6(2) 1_554 .
O9A K1A O3 86.4(2) . .
O7 K1A O3 65.50(13) 3 .
O7 K1A O3 61.94(13) . .
O7 K1A O3 162.5(4) 2 .
O3 K1A O3 119.60(5) 2 .
K3A K1A O3 93.6(2) 1_554 3
O9A K1A O3 86.4(2) . 3
O7 K1A O3 61.94(13) 3 3
O7 K1A O3 162.5(4) . 3
O7 K1A O3 65.50(13) 2 3
O3 K1A O3 119.60(5) 2 3
O3 K1A O3 119.60(5) . 3
K3A K1A C8 107.3(2) 1_554 3
O9A K1A C8 72.7(2) . 3
O7 K1A C8 82.18(13) 3 3
O7 K1A C8 166.11(16) . 3
O7 K1A C8 59.09(14) 2 3
O3 K1A C8 102.08(16) 2 3
O3 K1A C8 131.9(2) . 3
O3 K1A C8 20.93(14) 3 3
K3A K1A C8 107.3(2) 1_554 .
O9A K1A C8 72.7(2) . .
O7 K1A C8 59.09(14) 3 .
O7 K1A C8 82.18(13) . .
O7 K1A C8 166.11(16) 2 .
O3 K1A C8 131.9(2) 2 .
O3 K1A C8 20.93(14) . .
O3 K1A C8 102.08(16) 3 .
C8 K1A C8 111.54(18) 3 .
K3A K1A C8 107.3(2) 1_554 2
O9A K1A C8 72.7(2) . 2
O7 K1A C8 166.11(16) 3 2
O7 K1A C8 59.09(14) . 2
O7 K1A C8 82.18(13) 2 2
O3 K1A C8 20.93(14) 2 2
O3 K1A C8 102.08(16) . 2
O3 K1A C8 131.9(2) 3 2
C8 K1A C8 111.54(18) 3 2
C8 K1A C8 111.54(18) . 2
K3A K1A C6 61.55(19) 1_554 .
O9A K1A C6 118.45(19) . .
O7 K1A C6 117.7(3) 3 .
O7 K1A C6 20.24(13) . .
O7 K1A C6 87.7(2) 2 .
O3 K1A C6 50.94(15) 2 .
O3 K1A C6 81.95(15) . .
O3 K1A C6 149.4(3) 3 .
C8 K1A C6 146.06(17) 3 .
C8 K1A C6 102.38(14) . .
C8 K1A C6 51.77(14) 2 .
K3B K1B O10B 179.999(2) 1_554 .
K3B K1B O4 68.5(3) 1_554 3_565
O10B K1B O4 111.5(3) . 3_565
K3B K1B O4 68.5(3) 1_554 .
O10B K1B O4 111.5(3) . .
O4 K1B O4 107.4(4) 3_565 .
K3B K1B O4 68.5(3) 1_554 2_665
O10B K1B O4 111.5(3) . 2_665
O4 K1B O4 107.4(4) 3_565 2_665
O4 K1B O4 107.4(4) . 2_665
K3B K1B O2 93.6(3) 1_554 2_665
O10B K1B O2 86.4(3) . 2_665
O4 K1B O2 162.1(7) 3_565 2_665
O4 K1B O2 65.48(14) . 2_665
O4 K1B O2 62.17(14) 2_665 2_665
K3B K1B O2 93.6(3) 1_554 3_565
O10B K1B O2 86.4(3) . 3_565
O4 K1B O2 62.17(14) 3_565 3_565
O4 K1B O2 162.1(7) . 3_565
O4 K1B O2 65.48(14) 2_665 3_565
O2 K1B O2 119.60(8) 2_665 3_565
K3B K1B O2 93.6(3) 1_554 .
O10B K1B O2 86.4(3) . .
O4 K1B O2 65.48(14) 3_565 .
O4 K1B O2 62.17(14) . .
O4 K1B O2 162.1(7) 2_665 .
O2 K1B O2 119.60(8) 2_665 .
O2 K1B O2 119.60(8) 3_565 .
K3B K1B C3 106.9(3) 1_554 3_565
O10B K1B C3 73.1(3) . 3_565
O4 K1B C3 82.20(13) 3_565 3_565
O4 K1B C3 165.8(2) . 3_565
O4 K1B C3 59.03(14) 2_665 3_565
O2 K1B C3 102.20(19) 2_665 3_565
O2 K1B C3 20.61(14) 3_565 3_565
O2 K1B C3 132.0(3) . 3_565
K3B K1B C3 106.9(3) 1_554 .
O10B K1B C3 73.1(3) . .
O4 K1B C3 59.03(14) 3_565 .
O4 K1B C3 82.20(13) . .
O4 K1B C3 165.8(2) 2_665 .
O2 K1B C3 132.0(3) 2_665 .
O2 K1B C3 102.20(19) 3_565 .
O2 K1B C3 20.61(14) . .
C3 K1B C3 111.9(3) 3_565 .
K3B K1B C3 106.9(3) 1_554 2_665
O10B K1B C3 73.1(3) . 2_665
O4 K1B C3 165.8(2) 3_565 2_665
O4 K1B C3 59.03(14) . 2_665
O4 K1B C3 82.20(13) 2_665 2_665
O2 K1B C3 20.61(14) 2_665 2_665
O2 K1B C3 132.0(3) 3_565 2_665
O2 K1B C3 102.20(19) . 2_665
C3 K1B C3 111.9(3) 3_565 2_665
C3 K1B C3 111.9(3) . 2_665
K3B K1B C5 61.3(3) 1_554 2_665
O10B K1B C5 118.7(3) . 2_665
O4 K1B C5 87.4(3) 3_565 2_665
O4 K1B C5 117.2(4) . 2_665
O4 K1B C5 20.18(14) 2_665 2_665
O2 K1B C5 82.15(18) 2_665 2_665
O2 K1B C5 50.96(16) 3_565 2_665
O2 K1B C5 149.1(5) . 2_665
C3 K1B C5 51.61(15) 3_565 2_665
C3 K1B C5 145.8(2) . 2_665
C3 K1B C5 102.34(15) 2_665 2_665
O9B K2B O8 114.4(6) . 1_556
O9B K2B O8 114.4(6) . 3_556
O8 K2B O8 104.1(7) 1_556 3_556
O9B K2B O8 114.4(6) . 2_556
O8 K2B O8 104.1(7) 1_556 2_556
O8 K2B O8 104.2(7) 3_556 2_556
O10A K2A O6 113.4(3) . 3_565
O10A K2A O6 113.4(3) . .
O6 K2A O6 105.3(3) 3_565 .
O10A K2A O6 113.4(3) . 2_665
O6 K2A O6 105.3(3) 3_565 2_665
O6 K2A O6 105.3(3) . 2_665
K1A K3A O8 104.0(2) 1_556 1_556
K1A K3A O8 104.0(2) 1_556 3_556
O8 K3A O8 114.38(19) 1_556 3_556
K1A K3A O8 104.0(2) 1_556 2_556
O8 K3A O8 114.38(19) 1_556 2_556
O8 K3A O8 114.38(19) 3_556 2_556
K1A K3A O7 67.9(2) 1_556 3_556
O8 K3A O7 46.68(13) 1_556 3_556
O8 K3A O7 95.00(13) 3_556 3_556
O8 K3A O7 150.60(17) 2_556 3_556
K1A K3A O7 67.9(2) 1_556 2_556
O8 K3A O7 150.60(17) 1_556 2_556
O8 K3A O7 46.68(13) 3_556 2_556
O8 K3A O7 95.00(13) 2_556 2_556
O7 K3A O7 106.7(3) 3_556 2_556
K1A K3A O7 67.9(2) 1_556 1_556
O8 K3A O7 95.00(13) 1_556 1_556
O8 K3A O7 150.60(17) 3_556 1_556
O8 K3A O7 46.68(13) 2_556 1_556
O7 K3A O7 106.7(3) 3_556 1_556
O7 K3A O7 106.7(3) 2_556 1_556
K1A K3A O9A 179.999(10) 1_556 .
O8 K3A O9A 76.0(2) 1_556 .
O8 K3A O9A 76.0(2) 3_556 .
O8 K3A O9A 76.0(2) 2_556 .
O7 K3A O9A 112.1(2) 3_556 .
O7 K3A O9A 112.1(2) 2_556 .
O7 K3A O9A 112.1(2) 1_556 .
K1A K3A C6 81.5(2) 1_556 1_556
O8 K3A C6 111.88(15) 1_556 1_556
O8 K3A C6 130.18(15) 3_556 1_556
O8 K3A C6 24.30(15) 2_556 1_556
O7 K3A C6 130.9(3) 3_556 1_556
O7 K3A C6 95.23(18) 2_556 1_556
O7 K3A C6 24.20(14) 1_556 1_556
O9A K3A C6 98.5(2) . 1_556
K1A K3A C6 81.5(2) 1_556 2_556
O8 K3A C6 130.18(15) 1_556 2_556
O8 K3A C6 24.30(15) 3_556 2_556
O8 K3A C6 111.88(15) 2_556 2_556
O7 K3A C6 95.23(18) 3_556 2_556
O7 K3A C6 24.20(14) 2_556 2_556
O7 K3A C6 130.9(3) 1_556 2_556
O9A K3A C6 98.5(2) . 2_556
C6 K3A C6 117.87(12) 1_556 2_556
K1A K3A C6 81.5(2) 1_556 3_556
O8 K3A C6 24.30(15) 1_556 3_556
O8 K3A C6 111.88(15) 3_556 3_556
O8 K3A C6 130.18(15) 2_556 3_556
O7 K3A C6 24.21(14) 3_556 3_556
O7 K3A C6 130.9(3) 2_556 3_556
O7 K3A C6 95.23(18) 1_556 3_556
O9A K3A C6 98.5(2) . 3_556
C6 K3A C6 117.87(12) 1_556 3_556
C6 K3A C6 117.87(12) 2_556 3_556
K1B K3B O6 104.9(3) 1_556 3_565
K1B K3B O6 104.9(3) 1_556 .
O6 K3B O6 113.6(2) 3_565 .
K1B K3B O6 104.9(3) 1_556 2_665
O6 K3B O6 113.6(2) 3_565 2_665
O6 K3B O6 113.6(2) . 2_665
K1B K3B O4 68.9(2) 1_556 1_556
O6 K3B O4 151.16(16) 3_565 1_556
O6 K3B O4 95.02(13) . 1_556
O6 K3B O4 46.71(13) 2_665 1_556
K1B K3B O4 68.9(2) 1_556 3_566
O6 K3B O4 95.02(13) 3_565 3_566
O6 K3B O4 46.71(13) . 3_566
O6 K3B O4 151.16(16) 2_665 3_566
O4 K3B O4 107.8(3) 1_556 3_566
K1B K3B O4 68.9(2) 1_556 2_666
O6 K3B O4 46.71(13) 3_565 2_666
O6 K3B O4 151.16(16) . 2_666
O6 K3B O4 95.02(13) 2_665 2_666
O4 K3B O4 107.8(3) 1_556 2_666
O4 K3B O4 107.8(3) 3_566 2_666
K1B K3B O10B 179.999(8) 1_556 .
O6 K3B O10B 75.1(3) 3_565 .
O6 K3B O10B 75.1(3) . .
O6 K3B O10B 75.1(3) 2_665 .
O4 K3B O10B 111.1(2) 1_556 .
O4 K3B O10B 111.1(2) 3_566 .
O4 K3B O10B 111.1(2) 2_666 .
K1B K3B C5 82.4(3) 1_556 2_666
O6 K3B C5 24.37(15) 3_565 2_666
O6 K3B C5 130.02(16) . 2_666
O6 K3B C5 111.68(15) 2_665 2_666
O4 K3B C5 132.0(3) 1_556 2_666
O4 K3B C5 95.74(18) 3_566 2_666
O4 K3B C5 24.24(14) 2_666 2_666
O10B K3B C5 97.6(3) . 2_666
K1B K3B C5 82.4(3) 1_556 3_566
O6 K3B C5 111.68(15) 3_565 3_566
O6 K3B C5 24.37(15) . 3_566
O6 K3B C5 130.03(16) 2_665 3_566
O4 K3B C5 95.74(18) 1_556 3_566
O4 K3B C5 24.24(14) 3_566 3_566
O4 K3B C5 132.0(3) 2_666 3_566
O10B K3B C5 97.6(3) . 3_566
C5 K3B C5 118.29(11) 2_666 3_566
K1B K3B C5 82.4(3) 1_556 1_556
O6 K3B C5 130.02(16) 3_565 1_556
O6 K3B C5 111.68(15) . 1_556
O6 K3B C5 24.37(15) 2_665 1_556
O4 K3B C5 24.24(14) 1_556 1_556
O4 K3B C5 132.0(3) 3_566 1_556
O4 K3B C5 95.74(18) 2_666 1_556
O10B K3B C5 97.6(3) . 1_556
C5 K3B C5 118.29(11) 2_666 1_556
C5 K3B C5 118.29(11) 3_566 1_556
K1A O9A K3A 180.000(2) . .
K1B O10B K3B 180.000(3) . .

loop_
_geom_bond_atom_site_label_1
_geom_bond_atom_site_label_2
_geom_bond_distance
_geom_bond_site_symmetry_2
Mn1 O1 2.150(5) .
Mn1 O3 2.156(5) .
Mn1 O7 2.182(4) .
Mn1 N1 2.251(6) .
Mn1 O6 2.253(4) .
Mn1 N3 2.258(5) .
Mn1 K1A 3.9272(10) .
Mn2 O5 2.150(5) .
Mn2 O2 2.160(5) .
Mn2 O4 2.183(4) .
Mn2 N2 2.239(6) .
Mn2 O8 2.257(4) .
Mn2 N4 2.257(5) .
Mn2 K1B 3.9268(10) .
N2 C2B 1.198(6) .
N2 C2A 1.227(6) .
O1 C3 1.250(7) .
O2 C3 1.248(7) .
O2 K1B 2.870(6) .
N3 C10 1.471(8) .
N3 H3 0.9000 .
N3 H3A 0.9000 .
O3 C8 1.270(7) .
O3 K1A 2.860(5) .
O4 C5 1.259(7) .
O4 K1B 2.853(8) .
O4 K3B 2.846(6) 1_554
N4 C9 1.479(8) .
N4 H4 0.9000 .
N4 H4A 0.9000 .
C3 C4 1.525(8) .
C3 K1B 3.419(7) .
O5 C8 1.245(7) 1_554
O6 C5 1.264(8) 3_566
O6 K3B 2.770(5) .
O6 K2A 2.917(7) .
O7 C6 1.261(7) .
O7 K1A 2.840(6) .
O7 K3A 2.861(6) 1_554
O8 C6 1.264(8) 3
O8 K3A 2.756(5) 1_554
O8 K2B 2.936(15) 1_554
C4 C10 1.517(9) 1_554
C4 H4B 0.9700 .
C4 H4C 0.9700 .
N1 C1A 1.186(6) .
N1 C1B 1.209(6) .
C5 O6 1.264(8) 2_664
C5 C10 1.529(8) 2_664
C5 K3B 3.063(6) 1_554
C5 K1B 3.462(10) .
C6 O8 1.264(8) 2
C6 C9 1.526(8) 2
C6 K3A 3.071(6) 1_554
C6 K1A 3.455(8) .
C7 C8 1.523(8) .
C7 C9 1.526(9) .
C7 H7 0.9700 .
C7 H7A 0.9700 .
C8 O5 1.245(7) 1_556
C8 K1A 3.427(6) .
Cr1A C2A 2.0678 2_556
Cr1A C2A 2.0678 1_456
Cr1A C2A 2.0679 3_566
Cr1A C1A 2.0737 .
Cr1A C1A 2.0738 3_455
Cr1A C1A 2.0738 2_565
Cr1B C2B 2.0662 3_665
Cr1B C2B 2.0663 .
Cr1B C2B 2.0663 2_655
Cr1B C1B 2.0682 1_655
Cr1B C1B 2.0682 3
Cr1B C1B 2.0682 2_665
C9 C6 1.526(8) 3
C9 H9 0.9800 .
C10 C4 1.517(9) 1_556
C10 C5 1.529(8) 3_566
C10 H10 0.9800 .
C2A Cr1A 2.0679 1_654
C1B Cr1B 2.0682 1_455
K1A K3A 2.098(16) 1_554
K1A O9A 2.60(5) .
K1A O7 2.840(6) 3
K1A O7 2.840(6) 2
K1A O3 2.860(5) 2
K1A O3 2.860(5) 3
K1A C8 3.427(6) 3
K1A C8 3.427(6) 2
K1B K3B 2.07(2) 1_554
K1B O10B 2.75(4) .
K1B O4 2.853(8) 3_565
K1B O4 2.853(8) 2_665
K1B O2 2.870(6) 2_665
K1B O2 2.870(6) 3_565
K1B C3 3.419(7) 3_565
K1B C3 3.419(7) 2_665
K1B C5 3.462(10) 2_665
K2B O9B 2.78(4) .
K2B O8 2.936(15) 1_556
K2B O8 2.936(15) 3_556
K2B O8 2.936(15) 2_556
K2A O10A 2.72(3) .
K2A O6 2.917(7) 3_565
K2A O6 2.917(7) 2_665
K3A K1A 2.098(16) 1_556
K3A O8 2.756(5) 1_556
K3A O8 2.756(5) 3_556
K3A O8 2.756(5) 2_556
K3A O7 2.861(6) 3_556
K3A O7 2.861(6) 2_556
K3A O7 2.861(6) 1_556
K3A O9A 3.14(4) .
K3A C6 3.071(6) 1_556
K3A C6 3.071(6) 2_556
K3A C6 3.071(6) 3_556
K3B K1B 2.07(2) 1_556
K3B O6 2.770(5) 3_565
K3B O6 2.770(5) 2_665
K3B O4 2.846(6) 1_556
K3B O4 2.846(6) 3_566
K3B O4 2.846(6) 2_666
K3B O10B 3.02(4) .
K3B C5 3.063(6) 2_666
K3B C5 3.063(6) 3_566
K3B C5 3.063(6) 1_556

loop_
_geom_torsion_atom_site_label_1
_geom_torsion_atom_site_label_2
_geom_torsion_atom_site_label_3
_geom_torsion_atom_site_label_4
_geom_torsion
_geom_torsion_site_symmetry_1
_geom_torsion_site_symmetry_4
O5 Mn2 N2 C2B -159.3(5) . .
O2 Mn2 N2 C2B 97(2) . .
O4 Mn2 N2 C2B 102.8(5) . .
O8 Mn2 N2 C2B -74.5(5) . .
N4 Mn2 N2 C2B -2.5(5) . .
K1B Mn2 N2 C2B 80.0(6) . .
O5 Mn2 N2 C2A 57.5(7) . .
O2 Mn2 N2 C2A -46(3) . .
O4 Mn2 N2 C2A -40.5(7) . .
O8 Mn2 N2 C2A 142.3(7) . .
N4 Mn2 N2 C2A -145.7(7) . .
K1B Mn2 N2 C2A -63.2(8) . .
O3 Mn1 O1 C3 106.8(6) . .
O7 Mn1 O1 C3 22.4(6) . .
N1 Mn1 O1 C3 -67.1(6) . .
O6 Mn1 O1 C3 -153.6(6) . .
N3 Mn1 O1 C3 -177.8(5) . .
K1A Mn1 O1 C3 67.5(6) . .
O5 Mn2 O2 C3 110.4(7) . .
O4 Mn2 O2 C3 -151.1(7) . .
N2 Mn2 O2 C3 -145(2) . .
O8 Mn2 O2 C3 26.0(7) . .
N4 Mn2 O2 C3 -45.6(7) . .
K1B Mn2 O2 C3 -126.9(8) . .
O5 Mn2 O2 K1B -122.7(4) . .
O4 Mn2 O2 K1B -24.2(4) . .
N2 Mn2 O2 K1B -18(2) . .
O8 Mn2 O2 K1B 152.9(4) . .
N4 Mn2 O2 K1B 81.3(4) . .
O1 Mn1 N3 C10 57.2(6) . .
O3 Mn1 N3 C10 132.0(4) . .
O7 Mn1 N3 C10 -143.6(4) . .
N1 Mn1 N3 C10 -54.1(4) . .
O6 Mn1 N3 C10 31.8(4) . .
K1A Mn1 N3 C10 177.1(4) . .
O1 Mn1 O3 C8 110.6(6) . .
O7 Mn1 O3 C8 -150.7(6) . .
N1 Mn1 O3 C8 -149.9(18) . .
O6 Mn1 O3 C8 26.3(6) . .
N3 Mn1 O3 C8 -45.4(6) . .
K1A Mn1 O3 C8 -126.5(7) . .
O1 Mn1 O3 K1A -122.8(3) . .
O7 Mn1 O3 K1A -24.2(3) . .
N1 Mn1 O3 K1A -23(2) . .
O6 Mn1 O3 K1A 152.8(3) . .
N3 Mn1 O3 K1A 81.1(3) . .
O5 Mn2 O4 C5 -92.3(8) . .
O2 Mn2 O4 C5 -176.9(8) . .
N2 Mn2 O4 C5 3.7(8) . .
O8 Mn2 O4 C5 35(2) . .
N4 Mn2 O4 C5 96.5(8) . .
K1B Mn2 O4 C5 158.8(9) . .
O5 Mn2 O4 K1B 108.9(3) . .
O2 Mn2 O4 K1B 24.4(3) . .
N2 Mn2 O4 K1B -155.1(3) . .
O8 Mn2 O4 K1B -123(2) . .
N4 Mn2 O4 K1B -62.3(3) . .
O5 Mn2 O4 K3B 68.8(4) . 1_554
O2 Mn2 O4 K3B -15.8(4) . 1_554
N2 Mn2 O4 K3B 164.7(4) . 1_554
O8 Mn2 O4 K3B -163.6(19) . 1_554
N4 Mn2 O4 K3B -102.4(4) . 1_554
K1B Mn2 O4 K3B -40.2(4) . 1_554
O5 Mn2 N4 C9 58.2(6) . .
O2 Mn2 N4 C9 132.0(4) . .
O4 Mn2 N4 C9 -142.9(4) . .
N2 Mn2 N4 C9 -53.3(4) . .
O8 Mn2 N4 C9 32.2(4) . .
K1B Mn2 N4 C9 177.6(4) . .
Mn2 O2 C3 O1 49.1(9) . .
K1B O2 C3 O1 -76.7(7) . .
Mn2 O2 C3 C4 -131.8(5) . .
K1B O2 C3 C4 102.5(6) . .
Mn2 O2 C3 K1B 125.7(7) . .
Mn1 O1 C3 O2 -138.4(5) . .
Mn1 O1 C3 C4 42.4(8) . .
Mn1 O1 C3 K1B 168.6(4) . .
O2 Mn2 O5 C8 108.0(6) . 1_554
O4 Mn2 O5 C8 23.0(6) . 1_554
N2 Mn2 O5 C8 -66.7(6) . 1_554
O8 Mn2 O5 C8 -152.8(6) . 1_554
N4 Mn2 O5 C8 -177.5(5) . 1_554
K1B Mn2 O5 C8 68.4(6) . 1_554
O1 Mn1 O6 C5 164.7(4) . 3_566
O3 Mn1 O6 C5 -110.9(4) . 3_566
O7 Mn1 O6 C5 34(2) . 3_566
N1 Mn1 O6 C5 68.7(5) . 3_566
N3 Mn1 O6 C5 -25.6(4) . 3_566
K1A Mn1 O6 C5 -82.2(5) . 3_566
O1 Mn1 O6 K3B -53.2(5) . .
O3 Mn1 O6 K3B 31.1(5) . .
O7 Mn1 O6 K3B 175.8(19) . .
N1 Mn1 O6 K3B -149.3(5) . .
N3 Mn1 O6 K3B 116.4(5) . .
K1A Mn1 O6 K3B 59.9(6) . .
O1 Mn1 O6 K2A -17.4(2) . .
O3 Mn1 O6 K2A 67.0(3) . .
O7 Mn1 O6 K2A -148(2) . .
N1 Mn1 O6 K2A -113.4(3) . .
N3 Mn1 O6 K2A 152.2(3) . .
K1A Mn1 O6 K2A 95.7(3) . .
O1 Mn1 O7 C6 -91.6(8) . .
O3 Mn1 O7 C6 -176.1(8) . .
N1 Mn1 O7 C6 4.0(8) . .
O6 Mn1 O7 C6 39(3) . .
N3 Mn1 O7 C6 97.0(8) . .
K1A Mn1 O7 C6 159.5(9) . .
O1 Mn1 O7 K1A 108.8(2) . .
O3 Mn1 O7 K1A 24.4(2) . .
N1 Mn1 O7 K1A -155.5(3) . .
O6 Mn1 O7 K1A -121(2) . .
N3 Mn1 O7 K1A -62.5(3) . .
O1 Mn1 O7 K3A 67.8(3) . 1_554
O3 Mn1 O7 K3A -16.7(3) . 1_554
N1 Mn1 O7 K3A 163.4(4) . 1_554
O6 Mn1 O7 K3A -162(2) . 1_554
N3 Mn1 O7 K3A -103.6(3) . 1_554
K1A Mn1 O7 K3A -41.1(3) . 1_554
O5 Mn2 O8 C6 165.1(4) . 3
O2 Mn2 O8 C6 -110.5(4) . 3
O4 Mn2 O8 C6 37(2) . 3
N2 Mn2 O8 C6 68.7(4) . 3
N4 Mn2 O8 C6 -25.6(4) . 3
K1B Mn2 O8 C6 -81.8(5) . 3
O5 Mn2 O8 K3A -52.0(5) . 1_554
O2 Mn2 O8 K3A 32.5(5) . 1_554
O4 Mn2 O8 K3A 179.9(18) . 1_554
N2 Mn2 O8 K3A -148.4(5) . 1_554
N4 Mn2 O8 K3A 117.4(5) . 1_554
K1B Mn2 O8 K3A 61.2(6) . 1_554
O5 Mn2 O8 K2B -16.8(4) . 1_554
O2 Mn2 O8 K2B 67.6(4) . 1_554
O4 Mn2 O8 K2B -144.9(19) . 1_554
N2 Mn2 O8 K2B -113.2(4) . 1_554
N4 Mn2 O8 K2B 152.5(4) . 1_554
K1B Mn2 O8 K2B 96.3(5) . 1_554
O2 C3 C4 C10 -4.7(8) . 1_554
O1 C3 C4 C10 174.4(5) . 1_554
K1B C3 C4 C10 56.6(6) . 1_554
O1 Mn1 N1 C1A -159.2(6) . .
O3 Mn1 N1 C1A 102(2) . .
O7 Mn1 N1 C1A 102.8(6) . .
O6 Mn1 N1 C1A -74.3(6) . .
N3 Mn1 N1 C1A -2.3(6) . .
K1A Mn1 N1 C1A 80.7(6) . .
O1 Mn1 N1 C1B 57.3(8) . .
O3 Mn1 N1 C1B -42(3) . .
O7 Mn1 N1 C1B -40.8(8) . .
O6 Mn1 N1 C1B 142.2(8) . .
N3 Mn1 N1 C1B -145.8(8) . .
K1A Mn1 N1 C1B -62.9(9) . .
Mn2 O4 C5 O6 129.8(7) . 2_664
K1B O4 C5 O6 -72.1(7) . 2_664
K3B O4 C5 O6 -34.4(6) 1_554 2_664
Mn2 O4 C5 C10 -48.2(11) . 2_664
K1B O4 C5 C10 109.9(6) . 2_664
K3B O4 C5 C10 147.6(5) 1_554 2_664
Mn2 O4 C5 K3B 164.2(8) . 1_554
K1B O4 C5 K3B -37.7(4) . 1_554
Mn2 O4 C5 K1B -158.1(10) . .
K3B O4 C5 K1B 37.7(4) 1_554 .
Mn1 O7 C6 O8 129.6(7) . 2
K1A O7 C6 O8 -71.5(7) . 2
K3A O7 C6 O8 -33.3(6) 1_554 2
Mn1 O7 C6 C9 -48.5(11) . 2
K1A O7 C6 C9 110.4(5) . 2
K3A O7 C6 C9 148.6(5) 1_554 2
Mn1 O7 C6 K3A 163.0(8) . 1_554
K1A O7 C6 K3A -38.2(3) . 1_554
Mn1 O7 C6 K1A -158.9(10) . .
K3A O7 C6 K1A 38.2(3) 1_554 .
Mn1 O3 C8 O5 48.9(9) . 1_556
K1A O3 C8 O5 -76.5(6) . 1_556
Mn1 O3 C8 C7 -132.0(5) . .
K1A O3 C8 C7 102.7(5) . .
Mn1 O3 C8 K1A 125.4(6) . .
C9 C7 C8 O5 174.0(5) . 1_556
C9 C7 C8 O3 -5.2(8) . .
C9 C7 C8 K1A 55.3(6) . .
C2A N2 C2B Cr1B 77(4) . .
Mn2 N2 C2B Cr1B -83(5) . .
C2B Cr1B C2B N2 -30(4) 3_665 .
C2B Cr1B C2B N2 -119(4) 2_655 .
C1B Cr1B C2B N2 178(4) 1_655 .
C1B Cr1B C2B N2 150(4) 3 .
C1B Cr1B C2B N2 61(4) 2_665 .
C1B N1 C1A Cr1A 80(5) . .
Mn1 N1 C1A Cr1A -80(5) . .
C2A Cr1A C1A N1 58(5) 2_556 .
C2A Cr1A C1A N1 -131(5) 1_456 .
C2A Cr1A C1A N1 147(5) 3_566 .
C1A Cr1A C1A N1 -33(5) 3_455 .
C1A Cr1A C1A N1 -122(5) 2_565 .
Mn2 N4 C9 C7 -163.7(4) . .
Mn2 N4 C9 C6 -36.5(5) . 3
C8 C7 C9 N4 74.6(7) . .
C8 C7 C9 C6 -51.3(7) . 3
Mn1 N3 C10 C4 -163.9(4) . 1_556
Mn1 N3 C10 C5 -35.7(5) . 3_566
C2B N2 C2A Cr1A -46(4) . 1_654
Mn2 N2 C2A Cr1A 107(4) . 1_654
C1A N1 C1B Cr1B -50(5) . 1_455
Mn1 N1 C1B Cr1B 104(5) . 1_455
C6 O7 K1A K3A 64.5(4) . 1_554
Mn1 O7 K1A K3A -127.00(18) . 1_554
C6 O7 K1A O9A -115.5(4) . .
Mn1 O7 K1A O9A 53.00(18) . .
K3A O7 K1A O9A 179.999(4) 1_554 .
C6 O7 K1A O7 122.6(4) . 3
Mn1 O7 K1A O7 -68.9(4) . 3
K3A O7 K1A O7 58.1(3) 1_554 3
C6 O7 K1A O7 6.4(6) . 2
Mn1 O7 K1A O7 174.9(2) . 2
K3A O7 K1A O7 -58.1(3) 1_554 2
C6 O7 K1A O3 -40.0(4) . 2
Mn1 O7 K1A O3 128.5(2) . 2
K3A O7 K1A O3 -104.49(17) 1_554 2
C6 O7 K1A O3 170.9(5) . .
Mn1 O7 K1A O3 -20.6(2) . .
K3A O7 K1A O3 106.41(17) 1_554 .
C6 O7 K1A O3 71.1(6) . 3
Mn1 O7 K1A O3 -120.4(4) . 3
K3A O7 K1A O3 6.6(4) 1_554 3
C6 O7 K1A C8 -12.2(18) . 3
Mn1 O7 K1A C8 156.3(15) . 3
K3A O7 K1A C8 -76.7(16) 1_554 3
C6 O7 K1A C8 176.5(4) . .
Mn1 O7 K1A C8 -15.0(2) . .
K3A O7 K1A C8 112.01(17) 1_554 .
C6 O7 K1A C8 -62.6(4) . 2
Mn1 O7 K1A C8 106.0(2) . 2
K3A O7 K1A C8 -127.04(15) 1_554 2
Mn1 O7 K1A C6 168.5(5) . .
K3A O7 K1A C6 -64.5(4) 1_554 .
C8 O3 K1A K3A -132.0(4) . 1_554
Mn1 O3 K1A K3A 84.61(15) . 1_554
C8 O3 K1A O9A 48.0(4) . .
Mn1 O3 K1A O9A -95.39(15) . .
C8 O3 K1A O7 -67.1(4) . 3
Mn1 O3 K1A O7 149.5(2) . 3
C8 O3 K1A O7 164.3(4) . .
Mn1 O3 K1A O7 20.9(2) . .
C8 O3 K1A O7 -138.1(4) . 2
Mn1 O3 K1A O7 78.5(5) . 2
C8 O3 K1A O3 131.8(4) . 2
Mn1 O3 K1A O3 -11.7(5) . 2
C8 O3 K1A O3 -35.7(6) . 3
Mn1 O3 K1A O3 -179.1(3) . 3
C8 O3 K1A C8 -14.7(6) . 3
Mn1 O3 K1A C8 -158.1(4) . 3
Mn1 O3 K1A C8 -143.4(5) . .
C8 O3 K1A C8 119.5(5) . 2
Mn1 O3 K1A C8 -24.0(3) . 2
C8 O3 K1A C6 167.4(4) . .
Mn1 O3 K1A C6 24.0(2) . .
O5 C8 K1A K3A 175.8(3) 1_556 1_554
O3 C8 K1A K3A 51.0(4) . 1_554
C7 C8 K1A K3A -55.7(4) . 1_554
O5 C8 K1A O9A -4.2(3) 1_556 .
O3 C8 K1A O9A -129.0(4) . .
C7 C8 K1A O9A 124.3(4) . .
O5 C8 K1A O7 -132.9(4) 1_556 3
O3 C8 K1A O7 102.3(4) . 3
C7 C8 K1A O7 -4.4(4) . 3
O5 C8 K1A O7 110.8(4) 1_556 .
O3 C8 K1A O7 -14.0(4) . .
C7 C8 K1A O7 -120.7(4) . .
O5 C8 K1A O7 -112.2(16) 1_556 2
O3 C8 K1A O7 123.0(17) . 2
C7 C8 K1A O7 16.3(18) . 2
O5 C8 K1A O3 64.1(6) 1_556 2
O3 C8 K1A O3 -60.7(5) . 2
C7 C8 K1A O3 -167.4(5) . 2
O5 C8 K1A O3 124.8(6) 1_556 .
C7 C8 K1A O3 -106.7(6) . .
O5 C8 K1A O3 -86.5(4) 1_556 3
O3 C8 K1A O3 148.7(5) . 3
C7 C8 K1A O3 42.0(5) . 3
O5 C8 K1A C8 -66.9(4) 1_556 3
O3 C8 K1A C8 168.3(5) . 3
C7 C8 K1A C8 61.6(6) . 3
O5 C8 K1A C8 58.5(4) 1_556 2
O3 C8 K1A C8 -66.3(5) . 2
C7 C8 K1A C8 -173.0(4) . 2
O5 C8 K1A C6 112.0(4) 1_556 .
O3 C8 K1A C6 -12.7(4) . .
C7 C8 K1A C6 -119.4(4) . .
O8 C6 K1A K3A 20.5(3) 2 1_554
O7 C6 K1A K3A -106.7(4) . 1_554
C9 C6 K1A K3A 151.2(5) 2 1_554
O8 C6 K1A O9A -159.5(3) 2 .
O7 C6 K1A O9A 73.3(4) . .
C9 C6 K1A O9A -28.8(5) 2 .
K3A C6 K1A O9A 180.000(6) 1_554 .
O8 C6 K1A O7 62.3(4) 2 3
O7 C6 K1A O7 -64.9(4) . 3
C9 C6 K1A O7 -167.1(4) 2 3
K3A C6 K1A O7 41.8(2) 1_554 3
O8 C6 K1A O7 127.2(6) 2 .
C9 C6 K1A O7 -102.1(6) 2 .
K3A C6 K1A O7 106.7(4) 1_554 .
O8 C6 K1A O7 -46.7(4) 2 2
O7 C6 K1A O7 -173.9(5) . 2
C9 C6 K1A O7 84.0(5) 2 2
K3A C6 K1A O7 -67.2(2) 1_554 2
O8 C6 K1A O3 -101.7(4) 2 2
O7 C6 K1A O3 131.1(5) . 2
C9 C6 K1A O3 29.0(4) 2 2
K3A C6 K1A O3 -122.18(19) 1_554 2
O8 C6 K1A O3 119.1(4) 2 .
O7 C6 K1A O3 -8.1(4) . .
C9 C6 K1A O3 -110.3(4) 2 .
K3A C6 K1A O3 98.6(2) 1_554 .
O8 C6 K1A O3 -18.7(7) 2 3
O7 C6 K1A O3 -145.9(7) . 3
C9 C6 K1A O3 111.9(6) 2 3
K3A C6 K1A O3 -39.2(5) 1_554 3
O8 C6 K1A C8 -58.0(7) 2 3
O7 C6 K1A C8 174.8(7) . 3
C9 C6 K1A C8 72.6(8) 2 3
K3A C6 K1A C8 -78.5(6) 1_554 3
O8 C6 K1A C8 123.7(4) 2 .
O7 C6 K1A C8 -3.5(4) . .
C9 C6 K1A C8 -105.7(5) 2 .
K3A C6 K1A C8 103.2(2) 1_554 .
O8 C6 K1A C8 -128.5(4) 2 2
O7 C6 K1A C8 104.2(5) . 2
C9 C6 K1A C8 2.1(4) 2 2
K3A C6 K1A C8 -149.05(18) 1_554 2
C5 O4 K1B K3B 64.7(4) . 1_554
Mn2 O4 K1B K3B -127.03(18) . 1_554
C5 O4 K1B O10B -115.3(4) . .
Mn2 O4 K1B O10B 52.97(18) . .
K3B O4 K1B O10B 179.999(5) 1_554 .
C5 O4 K1B O4 122.3(4) . 3_565
Mn2 O4 K1B O4 -69.4(5) . 3_565
K3B O4 K1B O4 57.6(4) 1_554 3_565
C5 O4 K1B O4 7.0(7) . 2_665
Mn2 O4 K1B O4 175.3(3) . 2_665
K3B O4 K1B O4 -57.6(4) 1_554 2_665
C5 O4 K1B O2 -40.0(5) . 2_665
Mn2 O4 K1B O2 128.2(3) . 2_665
K3B O4 K1B O2 -104.7(2) 1_554 2_665
C5 O4 K1B O2 70.7(6) . 3_565
Mn2 O4 K1B O2 -121.0(5) . 3_565
K3B O4 K1B O2 6.0(5) 1_554 3_565
C5 O4 K1B O2 171.2(5) . .
Mn2 O4 K1B O2 -20.5(3) . .
K3B O4 K1B O2 106.5(2) 1_554 .
C5 O4 K1B C3 -9(2) . 3_565
Mn2 O4 K1B C3 159(2) . 3_565
K3B O4 K1B C3 -74(2) 1_554 3_565
C5 O4 K1B C3 176.4(4) . .
Mn2 O4 K1B C3 -15.4(3) . .
K3B O4 K1B C3 111.7(2) 1_554 .
C5 O4 K1B C3 -62.2(4) . 2_665
Mn2 O4 K1B C3 106.1(2) . 2_665
K3B O4 K1B C3 -126.90(17) 1_554 2_665
C5 O4 K1B C5 26.2(6) . 2_665
Mn2 O4 K1B C5 -165.5(3) . 2_665
K3B O4 K1B C5 -38.5(3) 1_554 2_665
C3 O2 K1B K3B -131.2(4) . 1_554
Mn2 O2 K1B K3B 84.11(16) . 1_554
C3 O2 K1B O10B 48.8(4) . .
Mn2 O2 K1B O10B -95.89(16) . .
C3 O2 K1B O4 -66.8(5) . 3_565
Mn2 O2 K1B O4 148.5(2) . 3_565
C3 O2 K1B O4 165.4(4) . .
Mn2 O2 K1B O4 20.7(3) . .
C3 O2 K1B O4 -136.8(5) . 2_665
Mn2 O2 K1B O4 78.5(5) . 2_665
C3 O2 K1B O2 132.5(6) . 2_665
Mn2 O2 K1B O2 -12.2(7) . 2_665
C3 O2 K1B O2 -34.9(8) . 3_565
Mn2 O2 K1B O2 -179.6(5) . 3_565
C3 O2 K1B C3 -14.5(8) . 3_565
Mn2 O2 K1B C3 -159.2(6) . 3_565
Mn2 O2 K1B C3 -144.7(5) . .
C3 O2 K1B C3 120.6(5) . 2_665
Mn2 O2 K1B C3 -24.1(5) . 2_665
C3 O2 K1B C5 -97.5(8) . 2_665
Mn2 O2 K1B C5 117.9(6) . 2_665
O2 C3 K1B K3B 51.7(4) . 1_554
O1 C3 K1B K3B 176.2(3) . 1_554
C4 C3 K1B K3B -56.1(4) . 1_554
O2 C3 K1B O10B -128.3(4) . .
O1 C3 K1B O10B -3.8(3) . .
C4 C3 K1B O10B 123.9(4) . .
O2 C3 K1B O4 102.8(5) . 3_565
O1 C3 K1B O4 -132.8(4) . 3_565
C4 C3 K1B O4 -5.1(5) . 3_565
O2 C3 K1B O4 -13.0(4) . .
O1 C3 K1B O4 111.5(5) . .
C4 C3 K1B O4 -120.8(4) . .
O2 C3 K1B O4 121(2) . 2_665
O1 C3 K1B O4 -115(2) . 2_665
C4 C3 K1B O4 13(2) . 2_665
O2 C3 K1B O2 -59.6(6) . 2_665
O1 C3 K1B O2 64.9(7) . 2_665
C4 C3 K1B O2 -167.4(6) . 2_665
O2 C3 K1B O2 149.4(7) . 3_565
O1 C3 K1B O2 -86.2(5) . 3_565
C4 C3 K1B O2 41.6(6) . 3_565
O1 C3 K1B O2 124.5(6) . .
C4 C3 K1B O2 -107.8(6) . .
O2 C3 K1B C3 168.4(6) . 3_565
O1 C3 K1B C3 -67.1(5) . 3_565
C4 C3 K1B C3 60.6(7) . 3_565
O2 C3 K1B C3 -65.1(5) . 2_665
O1 C3 K1B C3 59.4(5) . 2_665
C4 C3 K1B C3 -172.9(4) . 2_665
O2 C3 K1B C5 115.2(10) . 2_665
O1 C3 K1B C5 -120.3(9) . 2_665
C4 C3 K1B C5 7.4(10) . 2_665
C5 O6 K2A O10A -150.8(4) 3_566 .
Mn1 O6 K2A O10A 31.5(2) . .
K3B O6 K2A O10A 180.000(1) . .
C5 O6 K2A O6 -26.3(6) 3_566 3_565
Mn1 O6 K2A O6 156.0(3) . 3_565
K3B O6 K2A O6 -55.5(3) . 3_565
C5 O6 K2A O6 84.6(4) 3_566 2_665
Mn1 O6 K2A O6 -93.1(4) . 2_665
K3B O6 K2A O6 55.5(3) . 2_665
C5 O6 K3B K1B 23.3(4) 3_566 1_556
Mn1 O6 K3B K1B -123.3(5) . 1_556
K2A O6 K3B K1B 180.000(1) . 1_556
C5 O6 K3B O6 -90.7(5) 3_566 3_565
Mn1 O6 K3B O6 122.7(2) . 3_565
K2A O6 K3B O6 66.0(4) . 3_565
C5 O6 K3B O6 137.4(5) 3_566 2_665
Mn1 O6 K3B O6 -9.3(8) . 2_665
K2A O6 K3B O6 -66.0(4) . 2_665
C5 O6 K3B O4 92.8(4) 3_566 1_556
Mn1 O6 K3B O4 -53.8(7) . 1_556
K2A O6 K3B O4 -110.5(3) . 1_556
C5 O6 K3B O4 -17.0(3) 3_566 3_566
Mn1 O6 K3B O4 -163.7(5) . 3_566
K2A O6 K3B O4 139.67(18) . 3_566
C5 O6 K3B O4 -49.9(10) 3_566 2_666
Mn1 O6 K3B O4 163.4(6) . 2_666
K2A O6 K3B O4 106.8(9) . 2_666
C5 O6 K3B O10B -156.7(4) 3_566 .
Mn1 O6 K3B O10B 56.7(5) . .
K2A O6 K3B O10B 0.000(2) . .
C5 O6 K3B C5 -69.3(6) 3_566 2_666
Mn1 O6 K3B C5 144.1(4) . 2_666
K2A O6 K3B C5 87.4(5) . 2_666
Mn1 O6 K3B C5 -146.7(7) . 3_566
K2A O6 K3B C5 156.7(4) . 3_566
C5 O6 K3B C5 111.0(5) 3_566 1_556
Mn1 O6 K3B C5 -35.7(8) . 1_556
K2A O6 K3B C5 -92.3(4) . 1_556
K3A K1A O9A K3A 0(100) 1_554 .
O7 K1A O9A K3A 0(100) 3 .
O7 K1A O9A K3A 0(100) . .
O7 K1A O9A K3A 0(100) 2 .
O3 K1A O9A K3A 0(100) 2 .
O3 K1A O9A K3A 0(100) . .
O3 K1A O9A K3A 0(100) 3 .
C8 K1A O9A K3A 0(100) 3 .
C8 K1A O9A K3A 0(100) . .
C8 K1A O9A K3A 0(100) 2 .
C6 K1A O9A K3A 0(100) . .
K1A K3A O9A K1A 0(100) 1_556 .
O8 K3A O9A K1A 0(100) 1_556 .
O8 K3A O9A K1A 0(100) 3_556 .
O8 K3A O9A K1A 0(100) 2_556 .
O7 K3A O9A K1A 0(100) 3_556 .
O7 K3A O9A K1A 0(100) 2_556 .
O7 K3A O9A K1A 0(100) 1_556 .
C6 K3A O9A K1A 0(100) 1_556 .
C6 K3A O9A K1A 0(100) 2_556 .
C6 K3A O9A K1A 0(100) 3_556 .
K3B K1B O10B K3B 0(100) 1_554 .
O4 K1B O10B K3B 67(100) 3_565 .
O4 K1B O10B K3B -53(100) . .
O4 K1B O10B K3B -173(100) 2_665 .
O2 K1B O10B K3B -114(100) 2_665 .
O2 K1B O10B K3B 126(100) 3_565 .
O2 K1B O10B K3B 6(100) . .
C3 K1B O10B K3B 142(100) 3_565 .
C3 K1B O10B K3B 22(100) . .
C3 K1B O10B K3B -98(100) 2_665 .
C5 K1B O10B K3B 167(100) 2_665 .
K1B K3B O10B K1B 0(100) 1_556 .
O6 K3B O10B K1B -157(100) 3_565 .
O6 K3B O10B K1B -37(100) . .
O6 K3B O10B K1B 83(100) 2_665 .
O4 K3B O10B K1B 53(100) 1_556 .
O4 K3B O10B K1B -67(100) 3_566 .
O4 K3B O10B K1B 173(100) 2_666 .
C5 K3B O10B K1B -167(100) 2_666 .
C5 K3B O10B K1B -47(100) 3_566 .
C5 K3B O10B K1B 73(100) 1_556 .
